data_7015262
loop_
_publ_author_name
'Weber, Lothar'
'Eickhoff, Daniel'
'Werner, Vanessa'
'B\"ohling, Lena'
'Schwedler, Stefanie'
'Chrostowska, Anna'
'Dargelos, Alain'
'Maciejczyk, Ma\/lgorzata'
'Stammler, Hans-Georg'
'Neumann, Beate'

_publ_section_title
;
 Syntheses, crystal structures, photophysical and theoretical studies
 of 1,3,2-benzodiazaborolyl-functionalized diphenylacetylenes.
;
_journal_issue 17
_journal_name_full 'Dalton transactions (Cambridge, England : 2003)'
_journal_page_first 4434
_journal_page_last 4446
_journal_paper_doi 10.1039/c0dt01410a
_journal_volume 40
_journal_year 2011
_chemical_formula_moiety 'C34 H36 B2 N4'
_chemical_formula_sum 'C34 H36 B2 N4'
_chemical_formula_weight 522.29
_chemical_name_systematic ?
_space_group_IT_number 14
_symmetry_cell_setting monoclinic
_symmetry_space_group_name_Hall '-P 2yn'
_symmetry_space_group_name_H-M 'P 1 21/n 1'
_atom_sites_solution_hydrogens geom
_atom_sites_solution_primary direct
_atom_sites_solution_secondary difmap
_audit_creation_method SHELXL-97
_cell_angle_alpha 90.00
_cell_angle_beta 103.8752(17)
_cell_angle_gamma 90.00
_cell_formula_units_Z 2
_cell_length_a 9.8599(3)
_cell_length_b 11.9000(4)
_cell_length_c 12.5138(3)
_cell_measurement_reflns_used 10633
_cell_measurement_temperature 100(2)
_cell_measurement_theta_max 27.485
_cell_measurement_theta_min 2.910
_cell_volume 1425.44(7)
_computing_cell_refinement 'HKL Scalepack (Otwinowski & Minor 1997)'
_computing_data_collection 'Collect, Bruker AXS, 2004'
_computing_data_reduction 'Denzo and Scalepack (Otwinowski & Minor, 1997)'
_computing_molecular_graphics 'SHELXTL-PLUS (1990)'
_computing_publication_material 'SHELXL-97 (Sheldrick, 1997)'
_computing_structure_refinement 'SHELXL-97 (Sheldrick, 1997)'
_computing_structure_solution 'SHELXS-97 (Sheldrick, 1990)'
_diffrn_ambient_temperature 100(2)
_diffrn_measured_fraction_theta_full 0.979
_diffrn_measured_fraction_theta_max 0.979
_diffrn_measurement_device_type KappaCCD
_diffrn_measurement_method CCD
_diffrn_radiation_monochromator graphite
_diffrn_radiation_source 'fine-focus sealed tube'
_diffrn_radiation_type MoK\a
_diffrn_radiation_wavelength 0.71073
_diffrn_reflns_av_R_equivalents 0.042
_diffrn_reflns_av_sigmaI/netI 0.0303
_diffrn_reflns_limit_h_max 12
_diffrn_reflns_limit_h_min -12
_diffrn_reflns_limit_k_max 15
_diffrn_reflns_limit_k_min -15
_diffrn_reflns_limit_l_max 16
_diffrn_reflns_limit_l_min -16
_diffrn_reflns_number 19844
_diffrn_reflns_theta_full 27.47
_diffrn_reflns_theta_max 27.47
_diffrn_reflns_theta_min 2.93
_exptl_absorpt_coefficient_mu 0.071
_exptl_absorpt_correction_T_max 0.9958
_exptl_absorpt_correction_T_min 0.9846
_exptl_absorpt_correction_type multi-scan
_exptl_absorpt_process_details 'Denzo and Scalepack (Otwinowski & Minor, 1997)'
_exptl_crystal_colour Colourless
_exptl_crystal_density_diffrn 1.217
_exptl_crystal_density_method 'not measured'
_exptl_crystal_description fragment
_exptl_crystal_F_000 556
_exptl_crystal_size_max 0.22
_exptl_crystal_size_mid 0.14
_exptl_crystal_size_min 0.06
_refine_diff_density_max 0.249
_refine_diff_density_min -0.249
_refine_diff_density_rms 0.045
_refine_ls_extinction_method none
_refine_ls_goodness_of_fit_ref 1.046
_refine_ls_hydrogen_treatment constr
_refine_ls_matrix_type full
_refine_ls_number_parameters 183
_refine_ls_number_reflns 3195
_refine_ls_number_restraints 0
_refine_ls_restrained_S_all 1.046
_refine_ls_R_factor_all 0.0541
_refine_ls_R_factor_gt 0.0428
_refine_ls_shift/su_max 0.000
_refine_ls_shift/su_mean 0.000
_refine_ls_structure_factor_coef Fsqd
_refine_ls_weighting_details 'calc w=1/[\s^2^(Fo^2^)+(0.0549P)^2^+0.3924P] where P=(Fo^2^+2Fc^2^)/3'
_refine_ls_weighting_scheme calc
_refine_ls_wR_factor_gt 0.1035
_refine_ls_wR_factor_ref 0.1116
_reflns_number_gt 2625
_reflns_number_total 3195
_reflns_threshold_expression >2sigma(I)
_cod_data_source_file c0dt01410a.txt
_cod_data_source_block compound3
_cod_depositor_comments
;
The following automatic conversions were performed:
'_symmetry_cell_setting' value 'Monoclinic' changed to 'monoclinic'
according to '/home/saulius/struct/CIF-dictionaries/cif_core.dic'
dictionary named 'cif_core.dic' version 2.4.1 from 2010-06-29.

Automatic conversion script
Id: cif_fix_enum 1555 2011-01-17 13:19:09Z saulius 

The following automatic conversions were performed:
'_atom_site_symetry_multiplicity' tag replaced with
'_atom_site_symmetry_multiplicity'.

Automatic conversion script
Id: cif_correct_tags 1440 2010-10-19 06:21:57Z saulius 
;
_cod_original_sg_symbol_H-M 'P 21/n'
_cod_database_code 7015262

loop_
_symmetry_equiv_pos_as_xyz
'x, y, z'
'-x+1/2, y+1/2, -z+1/2'
'-x, -y, -z'
'x-1/2, -y-1/2, z-1/2'

loop_
_atom_site_label
_atom_site_type_symbol
_atom_site_fract_x
_atom_site_fract_y
_atom_site_fract_z
_atom_site_U_iso_or_equiv
_atom_site_adp_type
_atom_site_occupancy
_atom_site_symmetry_multiplicity
_atom_site_calc_flag
_atom_site_refinement_flags
_atom_site_disorder_assembly
_atom_site_disorder_group
N1 N 0.23227(10) 0.58195(9) -0.10280(8) 0.0226(2) Uani 1 1 d . . .
N2 N 0.22400(10) 0.55985(9) 0.07782(8) 0.0221(2) Uani 1 1 d . . .
B1 B 0.25554(14) 0.50243(12) -0.01443(11) 0.0219(3) Uani 1 1 d . . .
C1 C 0.18705(12) 0.68249(10) -0.06586(10) 0.0236(3) Uani 1 1 d . . .
C2 C 0.18231(12) 0.66936(10) 0.04529(10) 0.0227(3) Uani 1 1 d . . .
C3 C 0.14523(13) 0.75871(11) 0.10416(10) 0.0262(3) Uani 1 1 d . . .
H3 H 0.1427 0.7504 0.1792 0.031 Uiso 1 1 calc R . .
C4 C 0.11191(14) 0.86070(11) 0.04956(12) 0.0304(3) Uani 1 1 d . . .
H4 H 0.0872 0.9231 0.0882 0.036 Uiso 1 1 calc R . .
C5 C 0.11422(14) 0.87280(11) -0.06065(12) 0.0317(3) Uani 1 1 d . . .
H5 H 0.0902 0.9432 -0.0960 0.038 Uiso 1 1 calc R . .
C6 C 0.15117(14) 0.78362(11) -0.12017(11) 0.0280(3) Uani 1 1 d . . .
H6 H 0.1517 0.7919 -0.1956 0.034 Uiso 1 1 calc R . .
C7 C 0.24659(13) 0.57071(11) -0.21586(10) 0.0261(3) Uani 1 1 d . . .
H7A H 0.1618 0.6011 -0.2667 0.031 Uiso 1 1 calc R . .
H7B H 0.2533 0.4900 -0.2330 0.031 Uiso 1 1 calc R . .
C8 C 0.37428(14) 0.63157(12) -0.23565(10) 0.0314(3) Uani 1 1 d . . .
H8A H 0.3704 0.7110 -0.2158 0.047 Uiso 1 1 calc R . .
H8B H 0.3754 0.6255 -0.3135 0.047 Uiso 1 1 calc R . .
H8C H 0.4592 0.5974 -0.1903 0.047 Uiso 1 1 calc R . .
C9 C 0.23943(13) 0.52250(11) 0.19119(10) 0.0245(3) Uani 1 1 d . . .
H9A H 0.2875 0.5819 0.2416 0.029 Uiso 1 1 calc R . .
H9B H 0.2992 0.4546 0.2039 0.029 Uiso 1 1 calc R . .
C10 C 0.10089(14) 0.49568(12) 0.21869(11) 0.0298(3) Uani 1 1 d . . .
H10A H 0.0429 0.5635 0.2098 0.045 Uiso 1 1 calc R . .
H10B H 0.1180 0.4694 0.2950 0.045 Uiso 1 1 calc R . .
H10C H 0.0525 0.4369 0.1690 0.045 Uiso 1 1 calc R . .
C11 C 0.30860(12) 0.37870(10) -0.01535(9) 0.0222(3) Uani 1 1 d . . .
C12 C 0.42306(13) 0.35232(10) -0.05963(10) 0.0235(3) Uani 1 1 d . . .
H12 H 0.4642 0.4100 -0.0939 0.028 Uiso 1 1 calc R . .
C13 C 0.47751(12) 0.24455(11) -0.05474(9) 0.0231(3) Uani 1 1 d . . .
H13 H 0.5557 0.2296 -0.0846 0.028 Uiso 1 1 calc R . .
C14 C 0.41800(13) 0.15773(10) -0.00615(9) 0.0225(3) Uani 1 1 d . . .
C15 C 0.30132(13) 0.18112(11) 0.03581(10) 0.0242(3) Uani 1 1 d . . .
H15 H 0.2582 0.1226 0.0674 0.029 Uiso 1 1 calc R . .
C16 C 0.24863(13) 0.28977(10) 0.03126(10) 0.0243(3) Uani 1 1 d . . .
H16 H 0.1699 0.3044 0.0605 0.029 Uiso 1 1 calc R . .
C17 C 0.47506(13) 0.04617(11) -0.00109(10) 0.0241(3) Uani 1 1 d . . .

loop_
_atom_site_aniso_label
_atom_site_aniso_U_11
_atom_site_aniso_U_22
_atom_site_aniso_U_33
_atom_site_aniso_U_23
_atom_site_aniso_U_13
_atom_site_aniso_U_12
N1 0.0242(5) 0.0230(5) 0.0201(5) -0.0012(4) 0.0046(4) 0.0020(4)
N2 0.0231(5) 0.0232(5) 0.0200(5) 0.0003(4) 0.0053(4) 0.0018(4)
B1 0.0203(6) 0.0246(7) 0.0199(6) -0.0009(5) 0.0031(5) 0.0003(5)
C1 0.0222(6) 0.0227(6) 0.0249(6) -0.0022(5) 0.0040(5) 0.0005(5)
C2 0.0199(5) 0.0227(6) 0.0252(6) -0.0009(5) 0.0045(5) -0.0005(5)
C3 0.0263(6) 0.0268(6) 0.0266(6) -0.0030(5) 0.0088(5) -0.0015(5)
C4 0.0323(7) 0.0235(6) 0.0375(7) -0.0057(5) 0.0126(6) 0.0017(5)
C5 0.0352(7) 0.0222(6) 0.0387(8) 0.0029(5) 0.0105(6) 0.0037(5)
C6 0.0303(7) 0.0266(7) 0.0270(6) 0.0021(5) 0.0066(5) 0.0026(5)
C7 0.0297(6) 0.0291(7) 0.0189(6) 0.0000(5) 0.0047(5) 0.0033(5)
C8 0.0344(7) 0.0383(8) 0.0229(6) 0.0020(5) 0.0092(5) 0.0021(6)
C9 0.0262(6) 0.0285(6) 0.0188(6) -0.0003(5) 0.0054(5) -0.0003(5)
C10 0.0300(7) 0.0332(7) 0.0285(7) -0.0013(5) 0.0115(5) -0.0034(5)
C11 0.0234(6) 0.0245(6) 0.0167(5) -0.0007(4) 0.0012(5) 0.0025(5)
C12 0.0258(6) 0.0244(6) 0.0199(5) -0.0011(5) 0.0048(5) -0.0003(5)
C13 0.0212(6) 0.0273(6) 0.0203(6) -0.0038(5) 0.0040(5) 0.0019(5)
C14 0.0254(6) 0.0229(6) 0.0171(5) -0.0020(4) 0.0011(5) 0.0037(5)
C15 0.0274(6) 0.0244(6) 0.0213(6) 0.0014(5) 0.0070(5) 0.0013(5)
C16 0.0238(6) 0.0269(6) 0.0228(6) -0.0002(5) 0.0066(5) 0.0038(5)
C17 0.0265(6) 0.0266(6) 0.0189(6) -0.0003(5) 0.0047(5) 0.0031(5)

loop_
_atom_type_symbol
_atom_type_description
_atom_type_scat_dispersion_real
_atom_type_scat_dispersion_imag
_atom_type_scat_source
C C 0.0033 0.0016 'International Tables Vol C Tables 4.2.6.8 and 6.1.1.4'
H H 0.0000 0.0000 'International Tables Vol C Tables 4.2.6.8 and 6.1.1.4'
N N 0.0061 0.0033 'International Tables Vol C Tables 4.2.6.8 and 6.1.1.4'
B B 0.0013 0.0007 'International Tables Vol C Tables 4.2.6.8 and 6.1.1.4'

loop_
_geom_angle_atom_site_label_1
_geom_angle_atom_site_label_2
_geom_angle_atom_site_label_3
_geom_angle
_geom_angle_site_symmetry_1
_geom_angle_site_symmetry_3
_geom_angle_publ_flag
C1 N1 B1 108.42(10) . . ?
C1 N1 C7 120.83(10) . . ?
B1 N1 C7 130.74(11) . . ?
C2 N2 B1 108.32(10) . . ?
C2 N2 C9 121.47(10) . . ?
B1 N2 C9 130.04(10) . . ?
N1 B1 N2 106.29(11) . . ?
N1 B1 C11 127.50(11) . . ?
N2 B1 C11 126.19(11) . . ?
C6 C1 N1 130.34(11) . . ?
C6 C1 C2 120.97(11) . . ?
N1 C1 C2 108.70(10) . . ?
C3 C2 N2 130.90(11) . . ?
C3 C2 C1 120.80(11) . . ?
N2 C2 C1 108.26(10) . . ?
C2 C3 C4 117.85(12) . . ?
C2 C3 H3 121.1 . . ?
C4 C3 H3 121.1 . . ?
C5 C4 C3 121.20(12) . . ?
C5 C4 H4 119.4 . . ?
C3 C4 H4 119.4 . . ?
C4 C5 C6 121.26(12) . . ?
C4 C5 H5 119.4 . . ?
C6 C5 H5 119.4 . . ?
C1 C6 C5 117.89(12) . . ?
C1 C6 H6 121.1 . . ?
C5 C6 H6 121.1 . . ?
N1 C7 C8 112.92(10) . . ?
N1 C7 H7A 109.0 . . ?
C8 C7 H7A 109.0 . . ?
N1 C7 H7B 109.0 . . ?
C8 C7 H7B 109.0 . . ?
H7A C7 H7B 107.8 . . ?
C7 C8 H8A 109.5 . . ?
C7 C8 H8B 109.5 . . ?
H8A C8 H8B 109.5 . . ?
C7 C8 H8C 109.5 . . ?
H8A C8 H8C 109.5 . . ?
H8B C8 H8C 109.5 . . ?
N2 C9 C10 113.21(10) . . ?
N2 C9 H9A 108.9 . . ?
C10 C9 H9A 108.9 . . ?
N2 C9 H9B 108.9 . . ?
C10 C9 H9B 108.9 . . ?
H9A C9 H9B 107.7 . . ?
C9 C10 H10A 109.5 . . ?
C9 C10 H10B 109.5 . . ?
H10A C10 H10B 109.5 . . ?
C9 C10 H10C 109.5 . . ?
H10A C10 H10C 109.5 . . ?
H10B C10 H10C 109.5 . . ?
C16 C11 C12 116.90(11) . . ?
C16 C11 B1 122.09(11) . . ?
C12 C11 B1 120.96(11) . . ?
C13 C12 C11 121.86(11) . . ?
C13 C12 H12 119.1 . . ?
C11 C12 H12 119.1 . . ?
C12 C13 C14 120.32(11) . . ?
C12 C13 H13 119.8 . . ?
C14 C13 H13 119.8 . . ?
C13 C14 C15 118.94(11) . . ?
C13 C14 C17 120.09(11) . . ?
C15 C14 C17 120.96(11) . . ?
C16 C15 C14 120.11(11) . . ?
C16 C15 H15 119.9 . . ?
C14 C15 H15 119.9 . . ?
C15 C16 C11 121.83(11) . . ?
C15 C16 H16 119.1 . . ?
C11 C16 H16 119.1 . . ?
C17 C17 C14 178.15(18) 3_655 . ?

loop_
_geom_bond_atom_site_label_1
_geom_bond_atom_site_label_2
_geom_bond_distance
_geom_bond_site_symmetry_2
_geom_bond_publ_flag
N1 C1 1.3939(15) . ?
N1 B1 1.4315(17) . ?
N1 C7 1.4613(15) . ?
N2 C2 1.3973(16) . ?
N2 B1 1.4383(17) . ?
N2 C9 1.4593(15) . ?
B1 C11 1.5635(18) . ?
C1 C6 1.3856(18) . ?
C1 C2 1.4116(17) . ?
C2 C3 1.3913(17) . ?
C3 C4 1.3929(19) . ?
C3 H3 0.9500 . ?
C4 C5 1.392(2) . ?
C4 H4 0.9500 . ?
C5 C6 1.3942(19) . ?
C5 H5 0.9500 . ?
C6 H6 0.9500 . ?
C7 C8 1.5233(18) . ?
C7 H7A 0.9900 . ?
C7 H7B 0.9900 . ?
C8 H8A 0.9800 . ?
C8 H8B 0.9800 . ?
C8 H8C 0.9800 . ?
C9 C10 1.5204(17) . ?
C9 H9A 0.9900 . ?
C9 H9B 0.9900 . ?
C10 H10A 0.9800 . ?
C10 H10B 0.9800 . ?
C10 H10C 0.9800 . ?
C11 C16 1.4054(17) . ?
C11 C12 1.4069(17) . ?
C12 C13 1.3859(17) . ?
C12 H12 0.9500 . ?
C13 C14 1.3973(17) . ?
C13 H13 0.9500 . ?
C14 C15 1.4023(17) . ?
C14 C17 1.4373(17) . ?
C15 C16 1.3895(17) . ?
C15 H15 0.9500 . ?
C16 H16 0.9500 . ?
C17 C17 1.202(3) 3_655 ?
